data_7246265
loop_
_publ_author_name
'Xu, Jing'
'Wang, Qi'
'Ge, Wei-Wei'
'Wu, Dong'
'Redshaw, Carl'
'Chen, Kai'

_publ_section_title
;
 Sulfonate ligand-induced formation of alkali metal--cucurbit[5]uril-based
 assemblies
;
_journal_issue 10
_journal_name_full CrystEngComm
_journal_page_first 1529
_journal_page_last 1540
_journal_paper_doi 10.1039/D2CE01568D
_journal_volume 25
_journal_year 2023
_chemical_formula_sum 'C40 H64 N20 O29 S2'
_chemical_formula_weight 1353.18
_space_group_crystal_system monoclinic
_space_group_IT_number 14
_space_group_name_Hall '-P 2ybc'
_space_group_name_H-M_alt 'P 1 21/c 1'
_atom_sites_solution_hydrogens geom
_audit_creation_method SHELXL-2014/7
_audit_update_record
;
2023-01-24 deposited with the CCDC.	2023-02-03 downloaded from the CCDC.
;
_cell_angle_alpha 90
_cell_angle_beta 96.4100(10)
_cell_angle_gamma 90
_cell_formula_units_Z 4
_cell_length_a 12.7096(3)
_cell_length_b 15.9515(4)
_cell_length_c 27.0718(7)
_cell_measurement_reflns_used 9951
_cell_measurement_temperature 190(2)
_cell_measurement_theta_max 53.25
_cell_measurement_theta_min 2.80
_cell_volume 5454.1(2)
_computing_structure_refinement 'SHELXL-2014/7 (Sheldrick, 2014)'
_diffrn_ambient_temperature 190(2)
_diffrn_measured_fraction_theta_full 0.998
_diffrn_measured_fraction_theta_max 0.998
_diffrn_measurement_device_type 'Bruker APEX-II CCD'
_diffrn_measurement_method '\f and \w scans'
_diffrn_radiation_type GaK\a
_diffrn_radiation_wavelength 1.34139
_diffrn_reflns_av_R_equivalents 0.0542
_diffrn_reflns_av_unetI/netI 0.0462
_diffrn_reflns_Laue_measured_fraction_full 0.998
_diffrn_reflns_Laue_measured_fraction_max 0.998
_diffrn_reflns_limit_h_max 13
_diffrn_reflns_limit_h_min -15
_diffrn_reflns_limit_k_max 18
_diffrn_reflns_limit_k_min -18
_diffrn_reflns_limit_l_max 32
_diffrn_reflns_limit_l_min -32
_diffrn_reflns_number 40218
_diffrn_reflns_point_group_measured_fraction_full 0.998
_diffrn_reflns_point_group_measured_fraction_max 0.998
_diffrn_reflns_theta_full 52.996
_diffrn_reflns_theta_max 52.996
_diffrn_reflns_theta_min 2.802
_exptl_absorpt_coefficient_mu 1.211
_exptl_crystal_colour orange
_exptl_crystal_density_diffrn 1.597
_exptl_crystal_description lump
_exptl_crystal_F_000 2696
_exptl_crystal_size_max 0.130
_exptl_crystal_size_mid 0.120
_exptl_crystal_size_min 0.110
_refine_diff_density_max 0.870
_refine_diff_density_min -0.397
_refine_diff_density_rms 0.075
_refine_ls_extinction_method none
_refine_ls_goodness_of_fit_ref 1.068
_refine_ls_hydrogen_treatment constr
_refine_ls_matrix_type full
_refine_ls_number_parameters 813
_refine_ls_number_reflns 9614
_refine_ls_number_restraints 0
_refine_ls_restrained_S_all 1.068
_refine_ls_R_factor_all 0.0739
_refine_ls_R_factor_gt 0.0522
_refine_ls_shift/su_max 0.001
_refine_ls_shift/su_mean 0.000
_refine_ls_structure_factor_coef Fsqd
_refine_ls_weighting_details 'w=1/[\s^2^(Fo^2^)+14.2200P] where P=(Fo^2^+2Fc^2^)/3'
_refine_ls_weighting_scheme calc
_refine_ls_wR_factor_gt 0.1116
_refine_ls_wR_factor_ref 0.1183
_reflns_Friedel_coverage 0.000
_reflns_number_gt 7294
_reflns_number_total 9614
_reflns_threshold_expression 'I > 2\s(I)'
_cod_data_source_file d2ce01568d2.cif
_cod_data_source_block ck460_sq
_cod_depositor_comments 'Adding full bibliography for 7246264--7246269.cif.'
_cod_original_sg_symbol_H-M 'P 21/c'
_cod_database_code 7246265
_shelx_shelxl_version_number 2014/7
_shelx_space_group_comment
;
The symmetry employed for this shelxl refinement is uniquely defined
by the following loop, which should always be used as a source of
symmetry information in preference to the above space-group names.
They are only intended as comments.
;
_shelx_estimated_absorpt_t_min 0.858
_shelx_estimated_absorpt_t_max 0.878

loop_
_space_group_symop_operation_xyz
'x, y, z'
'-x, y+1/2, -z+1/2'
'-x, -y, -z'
'x, -y-1/2, z-1/2'

loop_
_atom_site_label
_atom_site_type_symbol
_atom_site_fract_x
_atom_site_fract_y
_atom_site_fract_z
_atom_site_U_iso_or_equiv
_atom_site_adp_type
_atom_site_occupancy
_atom_site_site_symmetry_order
_atom_site_calc_flag
_atom_site_refinement_flags_posn
_atom_site_refinement_flags_adp
_atom_site_refinement_flags_occupancy
_atom_site_disorder_assembly
_atom_site_disorder_group
O1 O 0.45751(17) 0.54308(14) 0.28920(8) 0.0262(5) Uani 1 1 d . . . . .
O2 O 0.40252(17) 0.39636(15) 0.20633(8) 0.0272(5) Uani 1 1 d . . . . .
O3 O 0.43414(17) 0.46915(15) 0.09996(8) 0.0295(5) Uani 1 1 d . . . . .
O4 O 0.50595(17) 0.65888(15) 0.11277(8) 0.0283(5) Uani 1 1 d . . . . .
O5 O 0.51148(18) 0.70550(15) 0.22482(8) 0.0301(5) Uani 1 1 d . . . . .
O6 O -0.06335(17) 0.50539(15) 0.17393(8) 0.0276(5) Uani 1 1 d . . . . .
O7 O -0.02695(18) 0.57830(15) 0.06552(8) 0.0290(5) Uani 1 1 d . . . . .
O8 O 0.04489(18) 0.77215(15) 0.08016(8) 0.0296(5) Uani 1 1 d . . . . .
O9 O 0.05627(18) 0.81381(14) 0.19247(8) 0.0282(5) Uani 1 1 d . . . . .
O10 O -0.00666(18) 0.65313(15) 0.25024(8) 0.0296(5) Uani 1 1 d . . . . .
O11 O 0.5633(2) 0.68429(16) 0.41136(9) 0.0377(6) Uani 1 1 d . . . . .
O12 O 0.5287(2) 0.77620(17) 0.47913(10) 0.0468(7) Uani 1 1 d . . . . .
O13 O 0.38602(19) 0.69891(17) 0.43451(9) 0.0389(6) Uani 1 1 d . . . . .
H13 H 0.3677 0.7446 0.4207 0.058 Uiso 1 1 calc R U . . .
O14 O 0.1035(2) 0.71392(16) 0.41127(9) 0.0392(6) Uani 1 1 d . . . . .
O15 O -0.0192(2) 0.61342(18) 0.37110(9) 0.0424(7) Uani 1 1 d . . . . .
H15 H -0.0835 0.6006 0.3700 0.064 Uiso 1 1 calc R U . . .
O16 O -0.0759(2) 0.70763(16) 0.43314(9) 0.0391(6) Uani 1 1 d . . . . .
O1W O 0.75338(19) 0.51610(16) 0.22210(10) 0.0401(6) Uani 1 1 d . . . . .
O2W O 0.5363(2) 0.53767(18) 0.19208(10) 0.0478(7) Uani 1 1 d . . . . .
O3W O 0.62973(19) 0.54834(17) 0.36300(9) 0.0398(6) Uani 1 1 d . . . . .
O4W O 0.9225(2) 0.67925(19) 0.14797(11) 0.0550(8) Uani 1 1 d . . . . .
O5W O 0.7949(2) 0.5970(2) 0.31198(11) 0.0613(9) Uani 1 1 d . . . . .
O6W O 0.6941(2) 0.85356(19) 0.53661(12) 0.0546(8) Uani 1 1 d . . . . .
O7W O 0.8474(2) 0.73411(18) 0.52498(10) 0.0466(7) Uani 1 1 d . . . . .
O8W O 0.7241(2) 0.7214(2) 0.24633(14) 0.0686(10) Uani 1 1 d . . . . .
O9W O 0.8747(3) 0.8847(2) 0.11290(12) 0.0660(9) Uani 1 1 d . . . . .
O10W O 0.7132(2) 0.7300(2) 0.14554(13) 0.0618(9) Uani 1 1 d . . . . .
O11W O 0.2616(3) 0.8529(2) 0.39704(13) 0.0764(11) Uani 1 1 d . . . . .
O12W O 0.3548(2) 0.0044(2) 0.41098(14) 0.0678(10) Uani 1 1 d . . . . .
S1 S 0.49864(7) 0.70101(6) 0.45126(3) 0.0295(2) Uani 1 1 d . . . . .
S2 S 0.01206(7) 0.66129(6) 0.41569(3) 0.0295(2) Uani 1 1 d . . . . .
C1 C 0.3699(3) 0.5621(2) 0.30137(11) 0.0220(7) Uani 1 1 d . . . . .
C2 C 0.2318(2) 0.6411(2) 0.32867(11) 0.0219(7) Uani 1 1 d . . . . .
H2 H 0.2328 0.6610 0.3637 0.026 Uiso 1 1 calc R U . . .
C3 C 0.0758(3) 0.6317(2) 0.27450(11) 0.0234(7) Uani 1 1 d . . . . .
C4 C 0.1974(2) 0.5478(2) 0.32324(11) 0.0224(7) Uani 1 1 d . . . . .
H4 H 0.1776 0.5244 0.3552 0.027 Uiso 1 1 calc R U . . .
C5 C 0.2930(3) 0.4201(2) 0.29152(11) 0.0235(7) Uani 1 1 d . . . . .
H5A H 0.2557 0.3849 0.3142 0.028 Uiso 1 1 calc R U . . .
H5B H 0.3675 0.4010 0.2940 0.028 Uiso 1 1 calc R U . . .
C6 C 0.0350(2) 0.4816(2) 0.27478(11) 0.0229(7) Uani 1 1 d . . . . .
H6A H -0.0384 0.5034 0.2705 0.027 Uiso 1 1 calc R U . . .
H6B H 0.0416 0.4432 0.3037 0.027 Uiso 1 1 calc R U . . .
C7 C 0.3062(3) 0.3891(2) 0.20373(11) 0.0227(7) Uani 1 1 d . . . . .
C8 C 0.1384(2) 0.3736(2) 0.23003(11) 0.0219(7) Uani 1 1 d . . . . .
H8 H 0.1270 0.3236 0.2511 0.026 Uiso 1 1 calc R U . . .
C9 C 0.0097(2) 0.4559(2) 0.18409(11) 0.0216(7) Uani 1 1 d . . . . .
C10 C 0.1335(2) 0.3500(2) 0.17404(11) 0.0222(7) Uani 1 1 d . . . . .
H10 H 0.1084 0.2911 0.1680 0.027 Uiso 1 1 calc R U . . .
C11 C 0.2778(3) 0.3454(2) 0.11542(11) 0.0234(7) Uani 1 1 d . . . . .
H11A H 0.2383 0.2974 0.0993 0.028 Uiso 1 1 calc R U . . .
H11B H 0.3537 0.3299 0.1203 0.028 Uiso 1 1 calc R U . . .
C12 C 0.0180(2) 0.4089(2) 0.09804(11) 0.0234(7) Uani 1 1 d . . . . .
H12A H -0.0564 0.4286 0.0943 0.028 Uiso 1 1 calc R U . . .
H12B H 0.0183 0.3504 0.0859 0.028 Uiso 1 1 calc R U . . .
C13 C 0.3457(3) 0.4715(2) 0.07676(11) 0.0241(7) Uani 1 1 d . . . . .
C14 C 0.1726(2) 0.4328(2) 0.04647(11) 0.0233(7) Uani 1 1 d . . . . .
H14 H 0.1575 0.3839 0.0237 0.028 Uiso 1 1 calc R U . . .
C15 C 0.0522(2) 0.5416(2) 0.05548(11) 0.0229(7) Uani 1 1 d . . . . .
C16 C 0.2057(2) 0.5116(2) 0.01791(11) 0.0228(7) Uani 1 1 d . . . . .
H16 H 0.2032 0.5006 -0.0186 0.027 Uiso 1 1 calc R U . . .
C17 C 0.3789(3) 0.5958(2) 0.02646(12) 0.0254(7) Uani 1 1 d . . . . .
H17A H 0.4541 0.5791 0.0331 0.030 Uiso 1 1 calc R U . . .
H17B H 0.3635 0.6062 -0.0097 0.030 Uiso 1 1 calc R U . . .
C18 C 0.1199(3) 0.6578(2) 0.00804(11) 0.0241(7) Uani 1 1 d . . . . .
H18A H 0.1451 0.6572 -0.0253 0.029 Uiso 1 1 calc R U . . .
H18B H 0.0444 0.6746 0.0037 0.029 Uiso 1 1 calc R U . . .
C19 C 0.4301(3) 0.6988(2) 0.09303(11) 0.0240(7) Uani 1 1 d . . . . .
C20 C 0.2896(3) 0.7382(2) 0.03448(11) 0.0242(7) Uani 1 1 d . . . . .
H20 H 0.3010 0.7555 0.0000 0.029 Uiso 1 1 calc R U . . .
C21 C 0.1372(3) 0.7707(2) 0.07150(11) 0.0232(7) Uani 1 1 d . . . . .
C22 C 0.3146(3) 0.8109(2) 0.07225(11) 0.0231(7) Uani 1 1 d . . . . .
H22 H 0.3368 0.8628 0.0555 0.028 Uiso 1 1 calc R U . . .
C23 C 0.4553(3) 0.8239(2) 0.14723(12) 0.0256(7) Uani 1 1 d . . . . .
H23A H 0.4564 0.8839 0.1378 0.031 Uiso 1 1 calc R U . . .
H23B H 0.5296 0.8043 0.1526 0.031 Uiso 1 1 calc R U . . .
C24 C 0.1978(3) 0.8867(2) 0.12895(11) 0.0252(7) Uani 1 1 d . . . . .
H24A H 0.2412 0.9365 0.1231 0.030 Uiso 1 1 calc R U . . .
H24B H 0.1225 0.9039 0.1240 0.030 Uiso 1 1 calc R U . . .
C25 C 0.4399(3) 0.7561(2) 0.22791(12) 0.0250(7) Uani 1 1 d . . . . .
C26 C 0.3260(3) 0.8694(2) 0.20864(11) 0.0243(7) Uani 1 1 d . . . . .
H26 H 0.3480 0.9296 0.2109 0.029 Uiso 1 1 calc R U . . .
C27 C 0.1490(3) 0.8262(2) 0.20722(12) 0.0244(7) Uani 1 1 d . . . . .
C28 C 0.3077(3) 0.8333(2) 0.26054(11) 0.0248(7) Uani 1 1 d . . . . .
H28 H 0.3246 0.8756 0.2875 0.030 Uiso 1 1 calc R U . . .
C29 C 0.1412(3) 0.7743(2) 0.29295(12) 0.0260(7) Uani 1 1 d . . . . .
H29A H 0.1683 0.7990 0.3255 0.031 Uiso 1 1 calc R U . . .
H29B H 0.0650 0.7882 0.2865 0.031 Uiso 1 1 calc R U . . .
C30 C 0.4030(3) 0.7144(2) 0.31132(11) 0.0248(7) Uani 1 1 d . . . . .
H30A H 0.4784 0.6974 0.3145 0.030 Uiso 1 1 calc R U . . .
H30B H 0.3925 0.7504 0.3402 0.030 Uiso 1 1 calc R U . . .
C31 C 0.5239(3) 0.6156(2) 0.49384(12) 0.0272(8) Uani 1 1 d . . . . .
C32 C 0.5849(3) 0.6322(2) 0.53813(12) 0.0304(8) Uani 1 1 d . . . . .
H32 H 0.6099 0.6874 0.5454 0.036 Uiso 1 1 calc R U . . .
C33 C 0.6102(3) 0.5676(2) 0.57245(12) 0.0316(8) Uani 1 1 d . . . . .
H33 H 0.6523 0.5797 0.6028 0.038 Uiso 1 1 calc R U . . .
C34 C 0.5756(3) 0.4879(2) 0.56322(12) 0.0277(8) Uani 1 1 d . . . . .
H34 H 0.5935 0.4454 0.5873 0.033 Uiso 1 1 calc R U . . .
C35 C 0.5127(3) 0.4674(2) 0.51777(11) 0.0247(7) Uani 1 1 d . . . . .
C36 C 0.0538(3) 0.5845(2) 0.46157(11) 0.0228(7) Uani 1 1 d . . . . .
C37 C 0.1608(3) 0.5758(2) 0.47444(12) 0.0268(8) Uani 1 1 d . . . . .
H37 H 0.2090 0.6112 0.4599 0.032 Uiso 1 1 calc R U . . .
C38 C 0.1990(3) 0.5142(2) 0.50914(12) 0.0278(8) Uani 1 1 d . . . . .
H38 H 0.2732 0.5081 0.5177 0.033 Uiso 1 1 calc R U . . .
C39 C 0.1315(3) 0.4634(2) 0.53059(12) 0.0260(7) Uani 1 1 d . . . . .
H39 H 0.1590 0.4232 0.5545 0.031 Uiso 1 1 calc R U . . .
C40 C 0.0202(2) 0.4694(2) 0.51785(11) 0.0218(7) Uani 1 1 d . . . . .
N1 N 0.3380(2) 0.64044(16) 0.31269(9) 0.0229(6) Uani 1 1 d . . . . .
N2 N 0.1529(2) 0.68457(16) 0.29575(9) 0.0231(6) Uani 1 1 d . . . . .
N3 N 0.2906(2) 0.50668(16) 0.30773(9) 0.0214(6) Uani 1 1 d . . . . .
N4 N 0.1072(2) 0.55101(16) 0.28520(9) 0.0211(6) Uani 1 1 d . . . . .
N5 N 0.2445(2) 0.40745(17) 0.24093(9) 0.0215(6) Uani 1 1 d . . . . .
N6 N 0.0536(2) 0.43461(17) 0.23079(9) 0.0223(6) Uani 1 1 d . . . . .
N7 N 0.2415(2) 0.36003(17) 0.16341(9) 0.0222(6) Uani 1 1 d . . . . .
N8 N 0.0582(2) 0.41008(17) 0.15037(9) 0.0234(6) Uani 1 1 d . . . . .
N9 N 0.2646(2) 0.41756(17) 0.08257(9) 0.0237(6) Uani 1 1 d . . . . .
N10 N 0.0783(2) 0.46039(17) 0.06735(10) 0.0235(6) Uani 1 1 d . . . . .
N11 N 0.3129(2) 0.52780(17) 0.04032(9) 0.0242(6) Uani 1 1 d . . . . .
N12 N 0.1280(2) 0.57384(17) 0.02852(10) 0.0245(6) Uani 1 1 d . . . . .
N13 N 0.3628(2) 0.67287(17) 0.05301(9) 0.0240(6) Uani 1 1 d . . . . .
N14 N 0.1797(2) 0.71987(17) 0.03850(9) 0.0235(6) Uani 1 1 d . . . . .
N15 N 0.4003(2) 0.77715(17) 0.10639(10) 0.0252(6) Uani 1 1 d . . . . .
N16 N 0.2155(2) 0.82282(17) 0.09269(10) 0.0249(6) Uani 1 1 d . . . . .
N17 N 0.4092(2) 0.81646(17) 0.19334(10) 0.0265(6) Uani 1 1 d . . . . .
N18 N 0.2234(2) 0.85926(18) 0.18004(10) 0.0265(6) Uani 1 1 d . . . . .
N19 N 0.3794(2) 0.76267(17) 0.26608(9) 0.0253(6) Uani 1 1 d . . . . .
N20 N 0.1965(2) 0.81189(17) 0.25461(9) 0.0250(6) Uani 1 1 d . . . . .

loop_
_atom_site_aniso_label
_atom_site_aniso_U_11
_atom_site_aniso_U_22
_atom_site_aniso_U_33
_atom_site_aniso_U_23
_atom_site_aniso_U_13
_atom_site_aniso_U_12
O1 0.0238(12) 0.0293(13) 0.0250(12) -0.0023(10) 0.0009(9) 0.0014(10)
O2 0.0218(13) 0.0327(14) 0.0266(12) -0.0007(10) 0.0006(9) -0.0008(10)
O3 0.0249(13) 0.0339(14) 0.0282(12) 0.0018(11) -0.0038(10) -0.0031(11)
O4 0.0268(12) 0.0308(14) 0.0264(12) -0.0019(10) -0.0017(10) 0.0009(11)
O5 0.0342(14) 0.0289(13) 0.0266(12) 0.0000(10) 0.0004(10) 0.0034(11)
O6 0.0248(12) 0.0332(14) 0.0242(12) 0.0000(10) -0.0001(10) 0.0049(11)
O7 0.0269(13) 0.0328(14) 0.0271(12) -0.0001(10) 0.0018(10) 0.0035(11)
O8 0.0260(13) 0.0370(15) 0.0251(12) -0.0051(11) 0.0001(10) -0.0005(11)
O9 0.0280(13) 0.0280(13) 0.0279(12) -0.0015(10) -0.0002(10) 0.0033(10)
O10 0.0267(12) 0.0350(14) 0.0258(12) 0.0035(10) -0.0023(10) 0.0052(11)
O11 0.0467(16) 0.0374(15) 0.0322(14) 0.0044(11) 0.0184(12) 0.0052(12)
O12 0.0629(19) 0.0333(15) 0.0411(16) -0.0095(12) -0.0078(13) 0.0057(14)
O13 0.0368(14) 0.0485(17) 0.0300(14) 0.0060(12) -0.0020(11) 0.0086(13)
O14 0.0461(16) 0.0317(15) 0.0429(15) 0.0085(12) 0.0179(12) -0.0001(12)
O15 0.0453(16) 0.0571(18) 0.0240(13) 0.0008(12) 0.0004(11) 0.0046(14)
O16 0.0451(15) 0.0323(15) 0.0433(15) 0.0140(12) 0.0200(12) 0.0157(12)
O1W 0.0275(13) 0.0388(16) 0.0543(17) -0.0040(13) 0.0059(12) -0.0005(12)
O2W 0.0473(17) 0.0520(18) 0.0435(16) -0.0006(14) 0.0019(13) 0.0028(14)
O3W 0.0324(14) 0.0443(16) 0.0418(15) -0.0041(12) 0.0008(11) 0.0095(12)
O4W 0.0614(19) 0.057(2) 0.0453(17) 0.0021(15) 0.0016(14) 0.0068(16)
O5W 0.0421(17) 0.101(3) 0.0406(17) -0.0113(17) 0.0035(13) -0.0104(17)
O6W 0.0465(17) 0.0516(19) 0.068(2) -0.0120(16) 0.0164(15) -0.0044(15)
O7W 0.0437(16) 0.0522(18) 0.0436(16) -0.0031(14) 0.0032(13) 0.0055(14)
O8W 0.053(2) 0.0444(19) 0.106(3) -0.0064(19) -0.0032(18) -0.0105(16)
O9W 0.066(2) 0.069(2) 0.062(2) -0.0196(17) 0.0028(16) 0.0185(18)
O10W 0.0392(17) 0.057(2) 0.087(2) -0.0150(18) -0.0004(16) 0.0026(15)
O11W 0.094(3) 0.054(2) 0.074(2) -0.0032(18) -0.019(2) -0.0085(19)
O12W 0.056(2) 0.055(2) 0.095(3) -0.0082(19) 0.0213(18) -0.0145(16)
S1 0.0363(5) 0.0307(5) 0.0217(4) -0.0024(4) 0.0042(3) 0.0023(4)
S2 0.0374(5) 0.0288(5) 0.0234(4) 0.0053(4) 0.0089(3) 0.0065(4)
C1 0.0244(18) 0.0267(19) 0.0134(15) 0.0011(13) -0.0051(12) -0.0006(15)
C2 0.0266(17) 0.0240(18) 0.0151(15) 0.0014(13) 0.0017(13) 0.0006(14)
C3 0.0271(18) 0.0282(19) 0.0159(15) -0.0008(14) 0.0063(13) -0.0004(15)
C4 0.0244(17) 0.0257(18) 0.0167(15) 0.0004(13) 0.0002(13) 0.0009(14)
C5 0.0284(18) 0.0219(18) 0.0186(16) 0.0030(13) -0.0041(13) 0.0018(14)
C6 0.0240(17) 0.0269(18) 0.0179(16) 0.0001(13) 0.0027(13) -0.0033(14)
C7 0.0281(19) 0.0177(17) 0.0218(16) 0.0015(13) 0.0006(13) -0.0009(14)
C8 0.0234(17) 0.0195(17) 0.0223(16) 0.0021(13) 0.0013(13) -0.0028(14)
C9 0.0223(17) 0.0241(18) 0.0183(16) 0.0006(13) 0.0024(13) -0.0061(15)
C10 0.0249(17) 0.0193(17) 0.0218(16) -0.0002(13) -0.0010(13) -0.0030(14)
C11 0.0277(18) 0.0208(17) 0.0216(16) -0.0032(13) 0.0021(13) 0.0023(14)
C12 0.0227(17) 0.0287(19) 0.0180(16) -0.0028(14) -0.0021(13) -0.0062(14)
C13 0.0257(18) 0.0275(19) 0.0191(16) -0.0066(14) 0.0021(13) -0.0006(15)
C14 0.0244(17) 0.0264(18) 0.0185(16) -0.0047(13) -0.0004(13) -0.0020(14)
C15 0.0225(17) 0.0293(19) 0.0158(15) -0.0044(14) -0.0032(13) -0.0030(15)
C16 0.0239(17) 0.0277(19) 0.0164(15) -0.0037(13) 0.0005(13) -0.0034(14)
C17 0.0272(18) 0.0290(19) 0.0201(16) -0.0034(14) 0.0036(13) -0.0031(15)
C18 0.0302(18) 0.0233(18) 0.0169(15) -0.0005(13) -0.0053(13) 0.0002(15)
C19 0.0264(18) 0.0297(19) 0.0163(15) 0.0011(14) 0.0039(13) -0.0058(15)
C20 0.0290(18) 0.0294(19) 0.0142(15) 0.0035(13) 0.0016(13) -0.0025(15)
C21 0.0307(19) 0.0226(18) 0.0151(15) 0.0024(13) -0.0027(13) 0.0000(15)
C22 0.0289(18) 0.0225(18) 0.0172(15) 0.0030(13) -0.0009(13) -0.0025(14)
C23 0.0293(18) 0.0232(18) 0.0235(17) -0.0010(14) -0.0010(14) -0.0063(15)
C24 0.0346(19) 0.0211(18) 0.0189(16) 0.0011(13) -0.0017(14) 0.0019(15)
C25 0.0316(19) 0.0208(18) 0.0207(16) -0.0020(14) -0.0053(14) -0.0046(16)
C26 0.0303(18) 0.0217(18) 0.0198(16) -0.0013(13) -0.0019(13) -0.0017(14)
C27 0.035(2) 0.0150(17) 0.0237(17) -0.0020(13) 0.0041(14) 0.0022(14)
C28 0.0361(19) 0.0186(17) 0.0189(16) -0.0018(13) -0.0004(14) -0.0013(15)
C29 0.0339(19) 0.0241(18) 0.0206(16) -0.0019(14) 0.0052(14) 0.0059(15)
C30 0.0315(18) 0.0233(18) 0.0178(16) 0.0003(13) -0.0049(13) -0.0055(15)
C31 0.0244(18) 0.039(2) 0.0183(16) -0.0031(15) 0.0045(13) 0.0025(16)
C32 0.0302(19) 0.040(2) 0.0212(17) -0.0042(15) 0.0038(14) -0.0050(16)
C33 0.0305(19) 0.046(2) 0.0172(16) -0.0044(16) -0.0011(14) -0.0030(17)
C34 0.0268(18) 0.040(2) 0.0162(16) -0.0002(15) 0.0005(13) -0.0001(16)
C35 0.0228(17) 0.035(2) 0.0168(15) -0.0022(14) 0.0046(13) -0.0009(15)
C36 0.0292(18) 0.0204(17) 0.0187(16) -0.0024(13) 0.0028(13) 0.0009(14)
C37 0.0308(19) 0.0258(19) 0.0242(17) -0.0034(14) 0.0051(14) -0.0040(15)
C38 0.0228(18) 0.029(2) 0.0305(18) -0.0074(15) -0.0023(14) -0.0007(15)
C39 0.0295(18) 0.0237(18) 0.0236(17) -0.0021(14) -0.0018(14) 0.0041(15)
C40 0.0261(17) 0.0225(17) 0.0167(15) -0.0054(13) 0.0018(12) 0.0025(14)
N1 0.0257(15) 0.0203(15) 0.0223(14) -0.0012(11) 0.0010(11) -0.0029(12)
N2 0.0281(15) 0.0207(15) 0.0202(13) 0.0002(11) 0.0006(11) 0.0018(12)
N3 0.0231(14) 0.0189(14) 0.0214(14) 0.0008(11) -0.0011(11) 0.0000(11)
N4 0.0218(14) 0.0220(15) 0.0188(13) 0.0003(11) -0.0010(10) 0.0009(12)
N5 0.0218(14) 0.0255(15) 0.0163(13) -0.0017(11) -0.0014(10) -0.0035(12)
N6 0.0247(14) 0.0243(15) 0.0174(13) 0.0009(11) 0.0005(11) -0.0005(12)
N7 0.0218(14) 0.0268(15) 0.0176(13) -0.0021(11) 0.0001(11) 0.0002(12)
N8 0.0240(14) 0.0278(16) 0.0172(13) -0.0028(12) -0.0033(11) 0.0016(12)
N9 0.0226(14) 0.0267(15) 0.0206(14) -0.0004(12) -0.0023(11) -0.0034(12)
N10 0.0228(14) 0.0244(15) 0.0237(14) -0.0006(12) 0.0036(11) 0.0001(12)
N11 0.0231(14) 0.0288(16) 0.0198(14) 0.0008(12) -0.0009(11) -0.0049(12)
N12 0.0258(15) 0.0241(15) 0.0236(14) -0.0013(12) 0.0020(11) 0.0005(12)
N13 0.0264(15) 0.0255(15) 0.0192(13) -0.0030(11) -0.0011(11) -0.0011(12)
N14 0.0268(15) 0.0244(15) 0.0185(13) -0.0034(11) -0.0013(11) -0.0025(12)
N15 0.0303(15) 0.0218(15) 0.0217(14) -0.0021(12) -0.0045(11) -0.0017(12)
N16 0.0281(15) 0.0243(15) 0.0220(14) -0.0032(12) 0.0010(11) -0.0032(12)
N17 0.0331(16) 0.0271(16) 0.0187(14) 0.0016(12) 0.0013(11) -0.0004(13)
N18 0.0309(16) 0.0275(16) 0.0199(14) 0.0029(12) -0.0023(12) -0.0022(13)
N19 0.0321(16) 0.0248(15) 0.0183(14) 0.0022(11) -0.0002(11) -0.0003(13)
N20 0.0291(15) 0.0253(15) 0.0200(14) 0.0033(11) 0.0004(11) 0.0007(12)

loop_
_atom_type_symbol
_atom_type_description
_atom_type_scat_dispersion_real
_atom_type_scat_dispersion_imag
_atom_type_scat_source
C C 0.0137 0.0067 'International Tables Vol C Tables 4.2.6.8 and 6.1.1.4'
H H 0.0000 0.0000 'International Tables Vol C Tables 4.2.6.8 and 6.1.1.4'
N N 0.0241 0.0134 'International Tables Vol C Tables 4.2.6.8 and 6.1.1.4'
O O 0.0389 0.0241 'International Tables Vol C Tables 4.2.6.8 and 6.1.1.4'
S S 0.2925 0.4295 'International Tables Vol C Tables 4.2.6.8 and 6.1.1.4'

loop_
_geom_angle_atom_site_label_1
_geom_angle_atom_site_label_2
_geom_angle_atom_site_label_3
_geom_angle
_geom_angle_site_symmetry_1
_geom_angle_site_symmetry_3
_geom_angle_publ_flag
S1 O13 H13 109.5 . . ?
S2 O15 H15 109.5 . . ?
O12 S1 O13 112.09(17) . . ?
O12 S1 O11 113.69(17) . . ?
O13 S1 O11 112.53(15) . . ?
O12 S1 C31 106.09(16) . . ?
O13 S1 C31 106.45(16) . . ?
O11 S1 C31 105.26(15) . . ?
O14 S2 O15 112.63(16) . . ?
O14 S2 O16 112.49(16) . . ?
O15 S2 O16 112.86(16) . . ?
O14 S2 C36 106.07(15) . . ?
O15 S2 C36 104.56(16) . . ?
O16 S2 C36 107.52(15) . . ?
O1 C1 N1 126.0(3) . . ?
O1 C1 N3 125.1(3) . . ?
N1 C1 N3 108.9(3) . . ?
N2 C2 N1 114.9(3) . . ?
N2 C2 C4 103.5(2) . . ?
N1 C2 C4 103.0(2) . . ?
N2 C2 H2 111.6 . . ?
N1 C2 H2 111.6 . . ?
C4 C2 H2 111.6 . . ?
O10 C3 N4 126.1(3) . . ?
O10 C3 N2 125.8(3) . . ?
N4 C3 N2 108.1(3) . . ?
N3 C4 N4 114.4(2) . . ?
N3 C4 C2 103.2(2) . . ?
N4 C4 C2 103.0(2) . . ?
N3 C4 H4 111.8 . . ?
N4 C4 H4 111.8 . . ?
C2 C4 H4 111.8 . . ?
N3 C5 N5 113.3(2) . . ?
N3 C5 H5A 108.9 . . ?
N5 C5 H5A 108.9 . . ?
N3 C5 H5B 108.9 . . ?
N5 C5 H5B 108.9 . . ?
H5A C5 H5B 107.7 . . ?
N4 C6 N6 113.5(3) . . ?
N4 C6 H6A 108.9 . . ?
N6 C6 H6A 108.9 . . ?
N4 C6 H6B 108.9 . . ?
N6 C6 H6B 108.9 . . ?
H6A C6 H6B 107.7 . . ?
O2 C7 N5 125.9(3) . . ?
O2 C7 N7 125.8(3) . . ?
N5 C7 N7 108.3(3) . . ?
N5 C8 N6 114.9(3) . . ?
N5 C8 C10 102.9(2) . . ?
N6 C8 C10 103.1(2) . . ?
N5 C8 H8 111.7 . . ?
N6 C8 H8 111.7 . . ?
C10 C8 H8 111.7 . . ?
O6 C9 N6 126.0(3) . . ?
O6 C9 N8 125.5(3) . . ?
N6 C9 N8 108.5(3) . . ?
N7 C10 N8 115.7(3) . . ?
N7 C10 C8 103.4(2) . . ?
N8 C10 C8 102.9(2) . . ?
N7 C10 H10 111.4 . . ?
N8 C10 H10 111.4 . . ?
C8 C10 H10 111.4 . . ?
N7 C11 N9 113.3(3) . . ?
N7 C11 H11A 108.9 . . ?
N9 C11 H11A 108.9 . . ?
N7 C11 H11B 108.9 . . ?
N9 C11 H11B 108.9 . . ?
H11A C11 H11B 107.7 . . ?
N8 C12 N10 113.7(3) . . ?
N8 C12 H12A 108.8 . . ?
N10 C12 H12A 108.8 . . ?
N8 C12 H12B 108.8 . . ?
N10 C12 H12B 108.8 . . ?
H12A C12 H12B 107.7 . . ?
O3 C13 N11 125.4(3) . . ?
O3 C13 N9 125.6(3) . . ?
N11 C13 N9 108.9(3) . . ?
N10 C14 N9 115.2(3) . . ?
N10 C14 C16 103.3(3) . . ?
N9 C14 C16 103.1(2) . . ?
N10 C14 H14 111.5 . . ?
N9 C14 H14 111.5 . . ?
C16 C14 H14 111.5 . . ?
O7 C15 N12 125.7(3) . . ?
O7 C15 N10 126.0(3) . . ?
N12 C15 N10 108.3(3) . . ?
N12 C16 N11 115.1(3) . . ?
N12 C16 C14 103.0(3) . . ?
N11 C16 C14 103.2(2) . . ?
N12 C16 H16 111.6 . . ?
N11 C16 H16 111.6 . . ?
C14 C16 H16 111.6 . . ?
N13 C17 N11 112.9(3) . . ?
N13 C17 H17A 109.0 . . ?
N11 C17 H17A 109.0 . . ?
N13 C17 H17B 109.0 . . ?
N11 C17 H17B 109.0 . . ?
H17A C17 H17B 107.8 . . ?
N14 C18 N12 113.8(2) . . ?
N14 C18 H18A 108.8 . . ?
N12 C18 H18A 108.8 . . ?
N14 C18 H18B 108.8 . . ?
N12 C18 H18B 108.8 . . ?
H18A C18 H18B 107.7 . . ?
O4 C19 N15 126.0(3) . . ?
O4 C19 N13 125.4(3) . . ?
N15 C19 N13 108.6(3) . . ?
N14 C20 N13 114.7(3) . . ?
N14 C20 C22 103.3(3) . . ?
N13 C20 C22 103.5(2) . . ?
N14 C20 H20 111.6 . . ?
N13 C20 H20 111.6 . . ?
C22 C20 H20 111.6 . . ?
O8 C21 N14 126.6(3) . . ?
O8 C21 N16 125.1(3) . . ?
N14 C21 N16 108.2(3) . . ?
N16 C22 N15 115.4(3) . . ?
N16 C22 C20 103.2(2) . . ?
N15 C22 C20 103.0(3) . . ?
N16 C22 H22 111.5 . . ?
N15 C22 H22 111.5 . . ?
C20 C22 H22 111.5 . . ?
N15 C23 N17 114.2(3) . . ?
N15 C23 H23A 108.7 . . ?
N17 C23 H23A 108.7 . . ?
N15 C23 H23B 108.7 . . ?
N17 C23 H23B 108.7 . . ?
H23A C23 H23B 107.6 . . ?
N18 C24 N16 113.5(3) . . ?
N18 C24 H24A 108.9 . . ?
N16 C24 H24A 108.9 . . ?
N18 C24 H24B 108.9 . . ?
N16 C24 H24B 108.9 . . ?
H24A C24 H24B 107.7 . . ?
O5 C25 N19 126.1(3) . . ?
O5 C25 N17 125.0(3) . . ?
N19 C25 N17 108.9(3) . . ?
N17 C26 N18 115.1(3) . . ?
N17 C26 C28 103.2(3) . . ?
N18 C26 C28 103.0(3) . . ?
N17 C26 H26 111.6 . . ?
N18 C26 H26 111.6 . . ?
C28 C26 H26 111.6 . . ?
O9 C27 N18 126.0(3) . . ?
O9 C27 N20 126.0(3) . . ?
N18 C27 N20 108.0(3) . . ?
N19 C28 N20 115.1(3) . . ?
N19 C28 C26 103.0(3) . . ?
N20 C28 C26 103.2(2) . . ?
N19 C28 H28 111.6 . . ?
N20 C28 H28 111.6 . . ?
C26 C28 H28 111.6 . . ?
N2 C29 N20 113.2(3) . . ?
N2 C29 H29A 108.9 . . ?
N20 C29 H29A 108.9 . . ?
N2 C29 H29B 108.9 . . ?
N20 C29 H29B 108.9 . . ?
H29A C29 H29B 107.8 . . ?
N1 C30 N19 113.0(2) . . ?
N1 C30 H30A 109.0 . . ?
N19 C30 H30A 109.0 . . ?
N1 C30 H30B 109.0 . . ?
N19 C30 H30B 109.0 . . ?
H30A C30 H30B 107.8 . . ?
C32 C31 C35 120.5(3) . 3_666 ?
C32 C31 S1 117.2(3) . . ?
C35 C31 S1 122.2(2) 3_666 . ?
C31 C32 C33 120.0(3) . . ?
C31 C32 H32 120.0 . . ?
C33 C32 H32 120.0 . . ?
C34 C33 C32 121.4(3) . . ?
C34 C33 H33 119.3 . . ?
C32 C33 H33 119.3 . . ?
C33 C34 C35 120.7(3) . . ?
C33 C34 H34 119.6 . . ?
C35 C34 H34 119.6 . . ?
C31 C35 C34 122.7(3) 3_666 . ?
C31 C35 C35 118.9(4) 3_666 3_666 ?
C34 C35 C35 118.4(4) . 3_666 ?
C37 C36 C40 121.0(3) . 3_566 ?
C37 C36 S2 117.1(3) . . ?
C40 C36 S2 121.8(2) 3_566 . ?
C36 C37 C38 119.9(3) . . ?
C36 C37 H37 120.1 . . ?
C38 C37 H37 120.1 . . ?
C39 C38 C37 121.0(3) . . ?
C39 C38 H38 119.5 . . ?
C37 C38 H38 119.5 . . ?
C38 C39 C40 121.1(3) . . ?
C38 C39 H39 119.5 . . ?
C40 C39 H39 119.5 . . ?
C39 C40 C36 122.9(3) . 3_566 ?
C39 C40 C40 118.9(4) . 3_566 ?
C36 C40 C40 118.1(4) 3_566 3_566 ?
C1 N1 C30 124.0(3) . . ?
C1 N1 C2 112.4(3) . . ?
C30 N1 C2 123.5(3) . . ?
C3 N2 C29 121.6(3) . . ?
C3 N2 C2 112.3(3) . . ?
C29 N2 C2 124.9(3) . . ?
C1 N3 C5 122.6(3) . . ?
C1 N3 C4 112.3(3) . . ?
C5 N3 C4 124.1(3) . . ?
C3 N4 C6 121.0(3) . . ?
C3 N4 C4 111.8(3) . . ?
C6 N4 C4 123.0(3) . . ?
C7 N5 C8 111.4(2) . . ?
C7 N5 C5 120.3(3) . . ?
C8 N5 C5 122.0(3) . . ?
C9 N6 C6 123.0(3) . . ?
C9 N6 C8 112.3(3) . . ?
C6 N6 C8 123.1(2) . . ?
C7 N7 C10 112.2(3) . . ?
C7 N7 C11 123.1(3) . . ?
C10 N7 C11 124.6(2) . . ?
C9 N8 C12 121.5(3) . . ?
C9 N8 C10 112.5(2) . . ?
C12 N8 C10 124.4(3) . . ?
C13 N9 C11 122.2(3) . . ?
C13 N9 C14 112.1(3) . . ?
C11 N9 C14 124.9(3) . . ?
C15 N10 C14 112.7(3) . . ?
C15 N10 C12 122.9(3) . . ?
C14 N10 C12 124.5(3) . . ?
C13 N11 C16 112.5(3) . . ?
C13 N11 C17 122.8(3) . . ?
C16 N11 C17 124.7(3) . . ?
C15 N12 C16 112.5(3) . . ?
C15 N12 C18 121.7(3) . . ?
C16 N12 C18 125.3(3) . . ?
C19 N13 C17 122.6(3) . . ?
C19 N13 C20 112.2(3) . . ?
C17 N13 C20 124.0(2) . . ?
C21 N14 C18 124.0(3) . . ?
C21 N14 C20 112.7(3) . . ?
C18 N14 C20 123.1(3) . . ?
C19 N15 C23 123.3(3) . . ?
C19 N15 C22 112.4(3) . . ?
C23 N15 C22 124.0(3) . . ?
C21 N16 C22 112.5(3) . . ?
C21 N16 C24 123.2(3) . . ?
C22 N16 C24 124.1(3) . . ?
C25 N17 C23 122.5(3) . . ?
C25 N17 C26 112.1(3) . . ?
C23 N17 C26 125.4(3) . . ?
C27 N18 C24 122.3(3) . . ?
C27 N18 C26 113.0(3) . . ?
C24 N18 C26 124.6(3) . . ?
C25 N19 C28 112.6(3) . . ?
C25 N19 C30 121.4(3) . . ?
C28 N19 C30 124.7(3) . . ?
C27 N20 C29 122.7(3) . . ?
C27 N20 C28 112.7(3) . . ?
C29 N20 C28 124.4(3) . . ?

loop_
_geom_bond_atom_site_label_1
_geom_bond_atom_site_label_2
_geom_bond_distance
_geom_bond_site_symmetry_2
_geom_bond_publ_flag
O1 C1 1.234(4) . ?
O2 C7 1.223(4) . ?
O3 C13 1.225(4) . ?
O4 C19 1.227(4) . ?
O5 C25 1.226(4) . ?
O6 C9 1.226(4) . ?
O7 C15 1.220(4) . ?
O8 C21 1.223(4) . ?
O9 C27 1.218(4) . ?
O10 C3 1.221(4) . ?
O11 S1 1.453(2) . ?
O12 S1 1.446(3) . ?
O13 S1 1.453(3) . ?
O13 H13 0.8400 . ?
O14 S2 1.449(3) . ?
O15 S2 1.446(3) . ?
O15 H15 0.8400 . ?
O16 S2 1.461(3) . ?
S1 C31 1.790(4) . ?
S2 C36 1.782(3) . ?
C1 N1 1.359(4) . ?
C1 N3 1.366(4) . ?
C2 N2 1.442(4) . ?
C2 N1 1.462(4) . ?
C2 C4 1.552(4) . ?
C2 H2 1.0000 . ?
C3 N4 1.370(4) . ?
C3 N2 1.370(4) . ?
C4 N3 1.457(4) . ?
C4 N4 1.453(4) . ?
C4 H4 1.0000 . ?
C5 N3 1.451(4) . ?
C5 N5 1.452(4) . ?
C5 H5A 0.9900 . ?
C5 H5B 0.9900 . ?
C6 N4 1.446(4) . ?
C6 N6 1.448(4) . ?
C6 H6A 0.9900 . ?
C6 H6B 0.9900 . ?
C7 N5 1.375(4) . ?
C7 N7 1.373(4) . ?
C8 N5 1.452(4) . ?
C8 N6 1.455(4) . ?
C8 C10 1.557(4) . ?
C8 H8 1.0000 . ?
C9 N6 1.367(4) . ?
C9 N8 1.369(4) . ?
C10 N7 1.442(4) . ?
C10 N8 1.453(4) . ?
C10 H10 1.0000 . ?
C11 N7 1.446(4) . ?
C11 N9 1.452(4) . ?
C11 H11A 0.9900 . ?
C11 H11B 0.9900 . ?
C12 N8 1.451(4) . ?
C12 N10 1.447(4) . ?
C12 H12A 0.9900 . ?
C12 H12B 0.9900 . ?
C13 N11 1.364(4) . ?
C13 N9 1.365(4) . ?
C14 N10 1.449(4) . ?
C14 N9 1.459(4) . ?
C14 C16 1.558(5) . ?
C14 H14 1.0000 . ?
C15 N12 1.372(4) . ?
C15 N10 1.366(4) . ?
C16 N12 1.452(4) . ?
C16 N11 1.452(4) . ?
C16 H16 1.0000 . ?
C17 N13 1.450(4) . ?
C17 N11 1.446(4) . ?
C17 H17A 0.9900 . ?
C17 H17B 0.9900 . ?
C18 N14 1.449(4) . ?
C18 N12 1.449(4) . ?
C18 H18A 0.9900 . ?
C18 H18B 0.9900 . ?
C19 N15 1.366(4) . ?
C19 N13 1.368(4) . ?
C20 N14 1.443(4) . ?
C20 N13 1.449(4) . ?
C20 C22 1.555(4) . ?
C20 H20 1.0000 . ?
C21 N14 1.362(4) . ?
C21 N16 1.372(4) . ?
C22 N16 1.443(4) . ?
C22 N15 1.451(4) . ?
C22 H22 1.0000 . ?
C23 N15 1.447(4) . ?
C23 N17 1.442(4) . ?
C23 H23A 0.9900 . ?
C23 H23B 0.9900 . ?
C24 N18 1.453(4) . ?
C24 N16 1.450(4) . ?
C24 H24A 0.9900 . ?
C24 H24B 0.9900 . ?
C25 N19 1.359(4) . ?
C25 N17 1.369(4) . ?
C26 N17 1.449(4) . ?
C26 N18 1.449(4) . ?
C26 C28 1.559(4) . ?
C26 H26 1.0000 . ?
C27 N18 1.367(4) . ?
C27 N20 1.374(4) . ?
C28 N19 1.447(4) . ?
C28 N20 1.446(4) . ?
C28 H28 1.0000 . ?
C29 N2 1.441(4) . ?
C29 N20 1.447(4) . ?
C29 H29A 0.9900 . ?
C29 H29B 0.9900 . ?
C30 N1 1.444(4) . ?
C30 N19 1.449(4) . ?
C30 H30A 0.9900 . ?
C30 H30B 0.9900 . ?
C31 C32 1.379(4) . ?
C31 C35 1.427(5) 3_666 ?
C32 C33 1.401(5) . ?
C32 H32 0.9500 . ?
C33 C34 1.358(5) . ?
C33 H33 0.9500 . ?
C34 C35 1.428(4) . ?
C34 H34 0.9500 . ?
C35 C31 1.427(5) 3_666 ?
C35 C35 1.430(7) 3_666 ?
C36 C37 1.374(5) . ?
C36 C40 1.433(5) 3_566 ?
C37 C38 1.407(5) . ?
C37 H37 0.9500 . ?
C38 C39 1.357(5) . ?
C38 H38 0.9500 . ?
C39 C40 1.421(4) . ?
C39 H39 0.9500 . ?
C40 C36 1.432(5) 3_566 ?
C40 C40 1.428(6) 3_566 ?
